data_2022611
loop_
_publ_author_name
'Schutte-Smith, Marietjie'
'Visser, Hendrik Gideon'

_publ_section_title
;
 Crystal and molecular structures of <i>fac</i>-[Re(Bid)(PPh~3~)(CO)~3~]
 [Bid is tropolone (TropH) and tribromotropolone (TropBr~3~H)]
;
_journal_coeditor_code OC3014
_journal_issue 6
_journal_name_full 'Acta Crystallographica Section C'
_journal_page_first
;
;
_journal_paper_doi 10.1107/S205322962200465X
_journal_volume 78
_journal_year 2022
_chemical_formula_iupac '[Re (C7 H2 Br3 O2) (C18 H15 P) (C O)3]'
_chemical_formula_moiety 'C28 H17 Br3 O5 P Re'
_chemical_formula_sum 'C28 H17 Br3 O5 P Re'
_chemical_formula_weight 890.32
_chemical_name_systematic
<i>fac</i>-Tricarbonyl(3,5,7-tribromotropolonato-\k^2^<i>O</i>,<i>O</i>')(triphenylphosphane-\k<i>P</i>)rhenium(I)
_space_group_crystal_system triclinic
_space_group_IT_number 2
_space_group_name_Hall '-P 1'
_space_group_name_H-M_alt 'P -1'
_atom_sites_solution_hydrogens geom
_audit_creation_method SHELXL-2018/3
_cell_angle_alpha 102.221(5)
_cell_angle_beta 93.891(5)
_cell_angle_gamma 109.093(5)
_cell_formula_units_Z 2
_cell_length_a 8.5413(12)
_cell_length_b 8.7024(13)
_cell_length_c 20.376(3)
_cell_measurement_reflns_used 9973
_cell_measurement_temperature 104(2)
_cell_measurement_theta_max 28.29
_cell_measurement_theta_min 2.55
_cell_volume 1383.3(4)
_computing_cell_refinement
;
<i>SAINT-Plus</i> (Bruker, 2012)
;
_computing_data_collection
;
<i>APEX2</i> (Bruker, 2012)
;
_computing_data_reduction
;
<i>SAINT-Plus</i> (Bruker, 2012)
;
_computing_molecular_graphics
;
<i>DIAMOND</i> (Brandenburg & Putz, 2019)
;
_computing_publication_material
;
<i>WinGX</i> (Farrugia, 2012) and <i>DIAMOND</i> (Brandenburg & Putz,
2019)
;
_computing_structure_refinement
;
SHELXL2018 (Sheldrick, 2015<i>b</i>)
;
_computing_structure_solution
;
SHELXT (Sheldrick, 2015<i>a</i>)
;
_diffrn_ambient_temperature 104(2)
_diffrn_measured_fraction_theta_full 0.989
_diffrn_measured_fraction_theta_max 0.986
_diffrn_measurement_device_type 'Bruker APEXII CCD'
_diffrn_measurement_method '\f and \w scans'
_diffrn_radiation_type MoK\a
_diffrn_radiation_wavelength 0.71073
_diffrn_reflns_av_R_equivalents 0.0675
_diffrn_reflns_av_unetI/netI 0.0479
_diffrn_reflns_limit_h_max 11
_diffrn_reflns_limit_h_min -11
_diffrn_reflns_limit_k_max 11
_diffrn_reflns_limit_k_min -11
_diffrn_reflns_limit_l_max 27
_diffrn_reflns_limit_l_min -27
_diffrn_reflns_number 34880
_diffrn_reflns_theta_full 25.242
_diffrn_reflns_theta_max 28.331
_diffrn_reflns_theta_min 2.068
_exptl_absorpt_coefficient_mu 8.820
_exptl_absorpt_correction_T_max 0.728
_exptl_absorpt_correction_T_min 0.690
_exptl_absorpt_correction_type multi-scan
_exptl_absorpt_process_details
;
(SADABS; Bruker, 2012)
;
_exptl_crystal_colour orange
_exptl_crystal_density_diffrn 2.138
_exptl_crystal_description stout
_exptl_crystal_F_000 840
_exptl_crystal_size_max 0.176
_exptl_crystal_size_mid 0.036
_exptl_crystal_size_min 0.036
_refine_diff_density_max 0.932
_refine_diff_density_min -1.485
_refine_ls_extinction_method none
_refine_ls_goodness_of_fit_ref 1.063
_refine_ls_hydrogen_treatment constr
_refine_ls_matrix_type full
_refine_ls_number_parameters 343
_refine_ls_number_reflns 6818
_refine_ls_number_restraints 0
_refine_ls_restrained_S_all 1.063
_refine_ls_R_factor_all 0.0394
_refine_ls_R_factor_gt 0.0288
_refine_ls_shift/su_max 0.001
_refine_ls_shift/su_mean 0.000
_refine_ls_structure_factor_coef Fsqd
_refine_ls_weighting_details 'w=1/[\s^2^(Fo^2^)+2.6793P] where P=(Fo^2^+2Fc^2^)/3'
_refine_ls_weighting_scheme calc
_refine_ls_wR_factor_gt 0.0571
_refine_ls_wR_factor_ref 0.0618
_reflns_number_gt 5913
_reflns_number_total 6818
_reflns_threshold_expression 'I > 2\s(I)'
_cod_data_source_file oc3014sup1.cif
_cod_data_source_block 2
_cod_original_cell_volume 1383.3(3)
_cod_database_code 2022611
_shelx_space_group_comment
;
The symmetry employed for this shelxl refinement is uniquely defined
by the following loop, which should always be used as a source of
symmetry information in preference to the above space-group names.
They are only intended as comments.
;
_shelx_estimated_absorpt_t_min 0.306
_shelx_estimated_absorpt_t_max 0.742

loop_
_space_group_symop_operation_xyz
'x, y, z'
'-x, -y, -z'

loop_
_atom_site_type_symbol
_atom_site_label
_atom_site_fract_x
_atom_site_fract_y
_atom_site_fract_z
_atom_site_U_iso_or_equiv
_atom_site_adp_type
_atom_site_calc_flag
_atom_site_occupancy
_atom_site_disorder_assembly
_atom_site_disorder_group
Re Re1 0.34371(2) 0.51462(2) 0.23619(2) 0.01495(5) Uani d 1 . .
Br Br1 0.20138(5) 0.09101(5) 0.37277(2) 0.02757(11) Uani d 1 . .
Br Br3 0.84257(5) 0.83501(6) 0.41990(2) 0.02938(11) Uani d 1 . .
Br Br2 0.78047(5) 0.33967(6) 0.54936(2) 0.03099(11) Uani d 1 . .
P P1 0.54024(11) 0.39220(13) 0.18066(5) 0.0151(2) Uani d 1 . .
O O12 0.3101(3) 0.3526(3) 0.30298(14) 0.0173(6) Uani d 1 . .
O O11 0.5457(3) 0.6347(3) 0.32020(13) 0.0168(6) Uani d 1 . .
O O1 0.4042(4) 0.7481(4) 0.14031(15) 0.0252(7) Uani d 1 . .
O O2 0.0536(3) 0.2717(4) 0.12850(16) 0.0286(7) Uani d 1 . .
O O3 0.1118(4) 0.6938(4) 0.29969(16) 0.0263(7) Uani d 1 . .
C C1 0.3838(4) 0.6630(5) 0.1768(2) 0.0166(8) Uani d 1 . .
C C31 0.7272(4) 0.5482(5) 0.1641(2) 0.0177(8) Uani d 1 . .
C C12 0.4222(5) 0.3904(5) 0.3542(2) 0.0171(8) Uani d 1 . .
C C16 0.7463(5) 0.5456(5) 0.4653(2) 0.0207(9) Uani d 1 . .
H H16 0.850648 0.611307 0.493127 0.025 Uiso calc 1 . .
C C13 0.4042(5) 0.2776(5) 0.3969(2) 0.0192(8) Uani d 1 . .
C C11 0.5588(4) 0.5511(5) 0.36368(19) 0.0155(7) Uani d 1 . .
C C14 0.5107(5) 0.2750(5) 0.4502(2) 0.0207(8) Uani d 1 . .
H H14 0.473096 0.180912 0.469142 0.025 Uiso calc 1 . .
C C2 0.1619(5) 0.3673(5) 0.1684(2) 0.0196(8) Uani d 1 . .
C C15 0.6653(5) 0.3928(6) 0.4791(2) 0.0216(9) Uani d 1 . .
C C36 0.7773(5) 0.7145(5) 0.1999(2) 0.0195(8) Uani d 1 . .
H H36 0.713497 0.747856 0.232854 0.023 Uiso calc 1 . .
C C3 0.1976(5) 0.6252(5) 0.2784(2) 0.0195(8) Uani d 1 . .
C C41 0.6223(5) 0.2739(5) 0.22865(19) 0.0164(8) Uani d 1 . .
C C17 0.6966(5) 0.6162(5) 0.4167(2) 0.0188(8) Uani d 1 . .
C C21 0.4454(5) 0.2534(5) 0.0969(2) 0.0182(8) Uani d 1 . .
C C35 0.9204(5) 0.8337(6) 0.1882(2) 0.0248(9) Uani d 1 . .
H H35 0.953631 0.948010 0.212415 0.030 Uiso calc 1 . .
C C33 0.9654(5) 0.6163(6) 0.1050(2) 0.0271(10) Uani d 1 . .
H H33 1.030558 0.582921 0.072702 0.033 Uiso calc 1 . .
C C32 0.8217(5) 0.4985(5) 0.1167(2) 0.0212(8) Uani d 1 . .
H H32 0.788150 0.384355 0.092208 0.025 Uiso calc 1 . .
C C42 0.5127(5) 0.1357(5) 0.2467(2) 0.0209(8) Uani d 1 . .
H H42 0.395756 0.099066 0.231562 0.025 Uiso calc 1 . .
C C34 1.0131(5) 0.7830(6) 0.1408(2) 0.0252(10) Uani d 1 . .
H H34 1.110932 0.863403 0.132541 0.030 Uiso calc 1 . .
C C26 0.3990(5) 0.0804(5) 0.0832(2) 0.0254(9) Uani d 1 . .
H H26 0.427315 0.029290 0.116835 0.031 Uiso calc 1 . .
C C22 0.4046(5) 0.3266(5) 0.0467(2) 0.0231(9) Uani d 1 . .
H H22 0.435001 0.445147 0.055876 0.028 Uiso calc 1 . .
C C45 0.8523(6) 0.2426(7) 0.2927(3) 0.0348(11) Uani d 1 . .
H H45 0.968798 0.279725 0.308745 0.042 Uiso calc 1 . .
C C43 0.5751(6) 0.0525(5) 0.2867(2) 0.0261(9) Uani d 1 . .
H H43 0.500716 -0.042640 0.298282 0.031 Uiso calc 1 . .
C C23 0.3206(5) 0.2281(6) -0.0159(2) 0.0290(10) Uani d 1 . .
H H23 0.296538 0.278796 -0.050383 0.035 Uiso calc 1 . .
C C24 0.2706(6) 0.0541(7) -0.0289(2) 0.0345(12) Uani d 1 . .
H H24 0.208942 -0.014516 -0.071564 0.041 Uiso calc 1 . .
C C46 0.7922(5) 0.3259(6) 0.2522(2) 0.0250(9) Uani d 1 . .
H H46 0.868070 0.419631 0.240333 0.030 Uiso calc 1 . .
C C44 0.7445(6) 0.1066(6) 0.3100(2) 0.0305(10) Uani d 1 . .
H H44 0.786296 0.049770 0.337883 0.037 Uiso calc 1 . .
C C25 0.3114(6) -0.0175(6) 0.0206(2) 0.0363(12) Uani d 1 . .
H H25 0.278750 -0.136146 0.011676 0.044 Uiso calc 1 . .

loop_
_atom_site_aniso_label
_atom_site_aniso_U_11
_atom_site_aniso_U_22
_atom_site_aniso_U_33
_atom_site_aniso_U_12
_atom_site_aniso_U_13
_atom_site_aniso_U_23
Re1 0.01419(7) 0.01332(8) 0.01797(8) 0.00483(5) 0.00064(5) 0.00571(6)
Br1 0.0246(2) 0.0223(2) 0.0326(2) -0.00051(16) 0.00127(17) 0.01517(19)
Br3 0.0263(2) 0.0235(2) 0.0297(2) -0.00378(17) -0.00761(17) 0.01230(19)
Br2 0.0310(2) 0.0401(3) 0.0291(2) 0.01602(19) 0.00000(18) 0.0194(2)
P1 0.0150(4) 0.0134(5) 0.0177(5) 0.0049(4) 0.0009(4) 0.0062(4)
O12 0.0146(12) 0.0169(14) 0.0208(14) 0.0042(10) 0.0014(10) 0.0080(12)
O11 0.0169(12) 0.0159(14) 0.0154(13) 0.0028(10) -0.0015(10) 0.0047(11)
O1 0.0290(15) 0.0218(16) 0.0288(16) 0.0095(12) 0.0039(12) 0.0143(14)
O2 0.0214(14) 0.0255(17) 0.0299(17) 0.0053(12) -0.0087(13) -0.0036(14)
O3 0.0257(15) 0.0262(17) 0.0289(17) 0.0143(13) 0.0026(13) 0.0035(14)
C1 0.0159(17) 0.0114(18) 0.0194(19) 0.0050(14) -0.0008(14) -0.0020(15)
C31 0.0162(17) 0.019(2) 0.0200(19) 0.0062(15) 0.0001(15) 0.0089(16)
C12 0.0185(17) 0.0178(19) 0.0171(19) 0.0072(15) 0.0048(15) 0.0071(16)
C16 0.0164(17) 0.027(2) 0.0183(19) 0.0064(16) 0.0005(15) 0.0061(17)
C13 0.0172(17) 0.0157(19) 0.025(2) 0.0033(15) 0.0046(15) 0.0084(17)
C11 0.0168(17) 0.0148(19) 0.0174(18) 0.0076(14) 0.0043(14) 0.0055(15)
C14 0.027(2) 0.019(2) 0.021(2) 0.0117(16) 0.0075(16) 0.0091(17)
C2 0.0187(18) 0.019(2) 0.026(2) 0.0107(15) 0.0068(16) 0.0082(17)
C15 0.0244(19) 0.029(2) 0.018(2) 0.0148(17) 0.0027(16) 0.0107(18)
C36 0.0175(18) 0.020(2) 0.023(2) 0.0069(15) 0.0027(15) 0.0081(17)
C3 0.0177(18) 0.0146(19) 0.021(2) 0.0005(15) -0.0049(15) 0.0050(16)
C41 0.0205(18) 0.0139(18) 0.0164(18) 0.0080(14) 0.0016(15) 0.0047(15)
C17 0.0175(17) 0.020(2) 0.0189(19) 0.0042(15) 0.0043(15) 0.0084(16)
C21 0.0196(18) 0.0157(19) 0.0176(19) 0.0059(15) 0.0022(15) 0.0015(16)
C35 0.0216(19) 0.020(2) 0.028(2) 0.0008(16) -0.0025(17) 0.0091(18)
C33 0.023(2) 0.033(3) 0.028(2) 0.0106(18) 0.0082(17) 0.011(2)
C32 0.0190(18) 0.021(2) 0.026(2) 0.0090(15) 0.0033(16) 0.0075(18)
C42 0.025(2) 0.017(2) 0.020(2) 0.0060(16) 0.0034(16) 0.0052(16)
C34 0.0167(18) 0.027(2) 0.033(2) 0.0028(16) 0.0049(17) 0.016(2)
C26 0.032(2) 0.016(2) 0.023(2) 0.0014(17) 0.0023(17) 0.0064(17)
C22 0.026(2) 0.018(2) 0.023(2) 0.0070(16) -0.0014(17) 0.0052(17)
C45 0.027(2) 0.042(3) 0.043(3) 0.018(2) 0.001(2) 0.018(2)
C43 0.037(2) 0.017(2) 0.027(2) 0.0114(18) 0.0091(19) 0.0071(18)
C23 0.029(2) 0.037(3) 0.020(2) 0.013(2) -0.0032(17) 0.007(2)
C24 0.030(2) 0.036(3) 0.023(2) -0.003(2) -0.0041(18) 0.002(2)
C46 0.0215(19) 0.028(2) 0.030(2) 0.0097(17) 0.0002(17) 0.0144(19)
C44 0.040(2) 0.034(3) 0.030(2) 0.024(2) 0.003(2) 0.017(2)
C25 0.049(3) 0.018(2) 0.032(3) 0.001(2) 0.007(2) 0.004(2)

loop_
_atom_type_symbol
_atom_type_description
_atom_type_scat_dispersion_real
_atom_type_scat_dispersion_imag
_atom_type_scat_source
C C 0.0033 0.0016 'International Tables Vol C Tables 4.2.6.8 and 6.1.1.4'
H H 0.0000 0.0000 'International Tables Vol C Tables 4.2.6.8 and 6.1.1.4'
Br Br -0.2901 2.4595 'International Tables Vol C Tables 4.2.6.8 and 6.1.1.4'
O O 0.0106 0.0060 'International Tables Vol C Tables 4.2.6.8 and 6.1.1.4'
P P 0.1023 0.0942 'International Tables Vol C Tables 4.2.6.8 and 6.1.1.4'
Re Re -1.0185 7.2310 'International Tables Vol C Tables 4.2.6.8 and 6.1.1.4'

loop_
_geom_angle_atom_site_label_1
_geom_angle_atom_site_label_2
_geom_angle_atom_site_label_3
_geom_angle_site_symmetry_1
_geom_angle_site_symmetry_3
_geom_angle
_geom_angle_publ_flag
C2 Re1 C1 . . 86.27(16) ?
C2 Re1 C3 . . 90.47(17) ?
C1 Re1 C3 . . 88.72(17) ?
C2 Re1 O12 . . 95.53(14) ?
C1 Re1 O12 . . 177.62(13) ?
C3 Re1 O12 . . 92.81(14) ?
C2 Re1 O11 . . 167.93(14) ?
C1 Re1 O11 . . 105.04(13) ?
C3 Re1 O11 . . 93.90(13) ?
O12 Re1 O11 . . 73.05(10) y
C2 Re1 P1 . . 91.16(13) ?
C1 Re1 P1 . . 87.84(12) ?
C3 Re1 P1 . . 176.09(11) y
O12 Re1 P1 . . 90.57(8) ?
O11 Re1 P1 . . 85.20(8) ?
C41 P1 C21 . . 107.08(19) ?
C41 P1 C31 . . 104.34(17) ?
C21 P1 C31 . . 103.82(18) ?
C41 P1 Re1 . . 114.79(13) ?
C21 P1 Re1 . . 112.03(14) ?
C31 P1 Re1 . . 113.84(15) ?
C12 O12 Re1 . . 118.7(2) y
C11 O11 Re1 . . 117.4(2) y
O1 C1 Re1 . . 178.2(3) ?
C36 C31 C32 . . 119.8(4) ?
C36 C31 P1 . . 120.4(3) ?
C32 C31 P1 . . 119.8(3) ?
O12 C12 C13 . . 118.8(3) ?
O12 C12 C11 . . 115.3(3) ?
C13 C12 C11 . . 126.0(3) ?
C15 C16 C17 . . 128.9(4) ?
C15 C16 H16 . . 115.5 ?
C17 C16 H16 . . 115.5 ?
C14 C13 C12 . . 131.7(3) ?
C14 C13 Br1 . . 114.4(3) ?
C12 C13 Br1 . . 113.8(3) ?
O11 C11 C17 . . 120.4(3) ?
O11 C11 C12 . . 115.1(3) ?
C17 C11 C12 . . 124.5(3) ?
C13 C14 C15 . . 127.6(4) ?
C13 C14 H14 . . 116.2 ?
C15 C14 H14 . . 116.2 ?
O2 C2 Re1 . . 176.5(4) ?
C14 C15 C16 . . 129.0(4) ?
C14 C15 Br2 . . 115.3(3) ?
C16 C15 Br2 . . 115.7(3) ?
C31 C36 C35 . . 120.8(4) ?
C31 C36 H36 . . 119.6 ?
C35 C36 H36 . . 119.6 ?
O3 C3 Re1 . . 175.8(3) ?
C46 C41 C42 . . 118.8(4) ?
C46 C41 P1 . . 120.9(3) ?
C42 C41 P1 . . 120.1(3) ?
C16 C17 C11 . . 131.3(4) ?
C16 C17 Br3 . . 114.1(3) ?
C11 C17 Br3 . . 114.6(3) ?
C26 C21 C22 . . 119.4(4) ?
C26 C21 P1 . . 123.2(3) ?
C22 C21 P1 . . 117.1(3) ?
C34 C35 C36 . . 119.0(4) ?
C34 C35 H35 . . 120.5 ?
C36 C35 H35 . . 120.5 ?
C34 C33 C32 . . 119.7(4) ?
C34 C33 H33 . . 120.2 ?
C32 C33 H33 . . 120.2 ?
C31 C32 C33 . . 119.9(4) ?
C31 C32 H32 . . 120.1 ?
C33 C32 H32 . . 120.1 ?
C43 C42 C41 . . 119.8(4) ?
C43 C42 H42 . . 120.1 ?
C41 C42 H42 . . 120.1 ?
C35 C34 C33 . . 121.0(4) ?
C35 C34 H34 . . 119.5 ?
C33 C34 H34 . . 119.5 ?
C25 C26 C21 . . 119.8(4) ?
C25 C26 H26 . . 120.1 ?
C21 C26 H26 . . 120.1 ?
C23 C22 C21 . . 120.3(4) ?
C23 C22 H22 . . 119.9 ?
C21 C22 H22 . . 119.9 ?
C44 C45 C46 . . 120.3(4) ?
C44 C45 H45 . . 119.8 ?
C46 C45 H45 . . 119.8 ?
C44 C43 C42 . . 120.5(4) ?
C44 C43 H43 . . 119.7 ?
C42 C43 H43 . . 119.7 ?
C22 C23 C24 . . 120.2(4) ?
C22 C23 H23 . . 119.9 ?
C24 C23 H23 . . 119.9 ?
C25 C24 C23 . . 119.3(4) ?
C25 C24 H24 . . 120.3 ?
C23 C24 H24 . . 120.3 ?
C45 C46 C41 . . 120.6(4) ?
C45 C46 H46 . . 119.7 ?
C41 C46 H46 . . 119.7 ?
C45 C44 C43 . . 119.9(4) ?
C45 C44 H44 . . 120.1 ?
C43 C44 H44 . . 120.1 ?
C24 C25 C26 . . 121.0(5) ?
C24 C25 H25 . . 119.5 ?
C26 C25 H25 . . 119.5 ?

loop_
_geom_bond_atom_site_label_1
_geom_bond_atom_site_label_2
_geom_bond_site_symmetry_2
_geom_bond_distance
_geom_bond_publ_flag
Re1 C2 . 1.903(4) y
Re1 C1 . 1.917(4) y
Re1 C3 . 1.950(5) y
Re1 O12 . 2.127(3) y
Re1 O11 . 2.159(2) y
Re1 P1 . 2.4799(11) y
Br1 C13 . 1.893(4) ?
Br3 C17 . 1.889(4) ?
Br2 C15 . 1.902(4) ?
P1 C41 . 1.820(4) ?
P1 C21 . 1.824(4) ?
P1 C31 . 1.831(4) ?
O12 C12 . 1.276(4) ?
O11 C11 . 1.280(4) ?
O1 C1 . 1.139(5) ?
O2 C2 . 1.148(5) ?
O3 C3 . 1.140(5) ?
C31 C36 . 1.384(6) ?
C31 C32 . 1.390(6) ?
C12 C13 . 1.423(5) ?
C12 C11 . 1.464(5) ?
C16 C15 . 1.381(6) ?
C16 C17 . 1.383(5) ?
C16 H16 . 0.9500 ?
C13 C14 . 1.376(5) ?
C11 C17 . 1.415(5) ?
C14 C15 . 1.377(6) ?
C14 H14 . 0.9500 ?
C36 C35 . 1.393(5) ?
C36 H36 . 0.9500 ?
C41 C46 . 1.388(5) ?
C41 C42 . 1.399(5) ?
C21 C26 . 1.384(6) ?
C21 C22 . 1.395(6) ?
C35 C34 . 1.380(7) ?
C35 H35 . 0.9500 ?
C33 C34 . 1.388(7) ?
C33 C32 . 1.390(5) ?
C33 H33 . 0.9500 ?
C32 H32 . 0.9500 ?
C42 C43 . 1.385(6) ?
C42 H42 . 0.9500 ?
C34 H34 . 0.9500 ?
C26 C25 . 1.381(6) ?
C26 H26 . 0.9500 ?
C22 C23 . 1.374(6) ?
C22 H22 . 0.9500 ?
C45 C44 . 1.370(6) ?
C45 C46 . 1.382(6) ?
C45 H45 . 0.9500 ?
C43 C44 . 1.381(6) ?
C43 H43 . 0.9500 ?
C23 C24 . 1.392(7) ?
C23 H23 . 0.9500 ?
C24 C25 . 1.374(7) ?
C24 H24 . 0.9500 ?
C46 H46 . 0.9500 ?
C44 H44 . 0.9500 ?
C25 H25 . 0.9500 ?

loop_
_geom_hbond_atom_site_label_D
_geom_hbond_atom_site_label_H
_geom_hbond_atom_site_label_A
_geom_hbond_site_symmetry_A
_geom_hbond_distance_DH
_geom_hbond_distance_HA
_geom_hbond_distance_DA
_geom_hbond_angle_DHA
_geom_hbond_publ_flag
C24 H24 O2 2 0.95 2.58 3.390(5) 143.5 yes
C26 H26 O1 1_545 0.95 2.54 3.350(5) 143.3 yes
C36 H36 O11 . 0.95 2.52 3.299(5) 139.2 yes
C44 H44 Br3 1_545 0.95 2.88 3.819(4) 168.3 yes
C46 H46 O3 1_655 0.95 2.58 3.354(5) 138.4 yes

_cod_database_fobs_code 2022611
